data_1548275
loop_
_publ_author_name
'Shin-ichiro Noro'
'Junya Mizutani'
'Yuh Hijikata'
'Ryotaro Matsuda'
'Hiroshi Sato'
'Susumu Kitagawa'
'Kunihisa Sugimoto'
'Yasutaka Inubushi'
'Kazuya Kubo'
'Takayoshi Nakamura'

_publ_section_title
;
 Porous coordination polymers with ubiquitous and biocompatible metals and
 a neutral bridging ligand
;
_journal_name_full 'Nature Communications'
_journal_page_first 5851
_journal_paper_doi 10.1038/ncomms6851
_journal_volume 6
_journal_year 2015
_chemical_formula_moiety 'C18 H20 Mg2 N2 O10'
_chemical_formula_sum 'C18 H20 Mg2 N2 O10'
_chemical_formula_weight 472.97
_space_group_IT_number 15
_symmetry_cell_setting monoclinic
_symmetry_Int_Tables_number 15
_symmetry_space_group_name_Hall '-C 2yc'
_symmetry_space_group_name_H-M 'C 1 2/c 1'
_atom_sites_solution_hydrogens geom
_atom_sites_solution_primary direct
_atom_sites_solution_secondary difmap
_cell_angle_alpha 90.0000
_cell_angle_beta 130.5877(18)
_cell_angle_gamma 90.0000
_cell_formula_units_Z 4
_cell_length_a 22.2003(19)
_cell_length_b 7.3575(7)
_cell_length_c 15.5257(12)
_cell_measurement_reflns_used 4512
_cell_measurement_temperature 173
_cell_measurement_theta_max 27.41
_cell_measurement_theta_min 3.02
_cell_volume 1925.8(3)
_computing_cell_refinement 'RAPID AUTO'
_computing_data_collection 'RAPID AUTO (Rigaku, ????)'
_computing_data_reduction 'RAPID AUTO'
_computing_molecular_graphics 'CrystalStructure 4.0'
_computing_publication_material 'CrystalStructure 4.0 (Rigaku, 2010)'
_computing_structure_refinement 'SHELXL97 (Sheldrick, 2008)'
_computing_structure_solution 'SIR2004 (Burla, et al., 2005)'
_diffrn_ambient_temperature 173
_diffrn_detector_area_resol_mean 10.000
_diffrn_measured_fraction_theta_full 0.999
_diffrn_measured_fraction_theta_max 0.999
_diffrn_measurement_device_type 'Rigaku R-AXIS RAPID'
_diffrn_measurement_method \w
_diffrn_radiation_type 'Mo K\a'
_diffrn_radiation_wavelength 0.71075
_diffrn_reflns_av_R_equivalents 0.0723
_diffrn_reflns_limit_h_max 26
_diffrn_reflns_limit_h_min -26
_diffrn_reflns_limit_k_max 8
_diffrn_reflns_limit_k_min -8
_diffrn_reflns_limit_l_max 18
_diffrn_reflns_limit_l_min -18
_diffrn_reflns_number 7193
_diffrn_reflns_theta_full 25.00
_diffrn_reflns_theta_max 25.00
_diffrn_standards_interval_count .
_diffrn_standards_number 0
_exptl_absorpt_coefficient_mu 0.190
_exptl_absorpt_correction_T_max 0.985
_exptl_absorpt_correction_T_min 0.580
_exptl_absorpt_correction_type multi-scan
_exptl_absorpt_process_details 'ABSCOR (Rigaku, 1995)'
_exptl_crystal_colour colorless
_exptl_crystal_density_diffrn 1.631
_exptl_crystal_density_method 'not measured'
_exptl_crystal_description prism
_exptl_crystal_F_000 984.00
_exptl_crystal_size_max 0.080
_exptl_crystal_size_mid 0.080
_exptl_crystal_size_min 0.080
_refine_diff_density_max 0.550
_refine_diff_density_min -0.770
_refine_ls_extinction_method none
_refine_ls_goodness_of_fit_ref 1.139
_refine_ls_hydrogen_treatment constr
_refine_ls_number_parameters 145
_refine_ls_number_reflns 1698
_refine_ls_number_restraints 0
_refine_ls_R_factor_gt 0.0620
_refine_ls_shift/su_max 0.000
_refine_ls_structure_factor_coef Fsqd
_refine_ls_weighting_details 'w = 1/[\s^2^(Fo^2^)+(0.0930P)^2^+13.5165P] where P=(Fo^2^+2Fc^2^)/3'
_refine_ls_weighting_scheme calc
_refine_ls_wR_factor_ref 0.2270
_reflns_number_gt 1032
_reflns_number_total 1698
_reflns_threshold_expression F^2^>2.0\s(F^2^)
_cod_data_source_file ncomms6851-s2.cif
_cod_data_source_block 1
_cod_database_code 1548275

loop_
_symmetry_equiv_pos_site_id
_symmetry_equiv_pos_as_xyz
1 +X,+Y,+Z
2 -X,+Y,1/2-Z
3 -X,-Y,-Z
4 +X,-Y,1/2+Z
5 1/2+X,1/2+Y,+Z
6 1/2-X,1/2+Y,1/2-Z
7 1/2-X,1/2-Y,-Z
8 1/2+X,1/2-Y,1/2+Z

loop_
_atom_site_label
_atom_site_type_symbol
_atom_site_fract_x
_atom_site_fract_y
_atom_site_fract_z
_atom_site_U_iso_or_equiv
_atom_site_adp_type
_atom_site_occupancy
_atom_site_symmetry_multiplicity
_atom_site_calc_flag
_atom_site_refinement_flags
_atom_site_disorder_assembly
_atom_site_disorder_group
Mg1 Mg 0.24723(11) 0.7075(3) 0.24333(14) 0.0231(5) Uani 1.0 8 d . . .
O1 O 0.3058(2) 0.4630(5) 0.3415(3) 0.0238(9) Uani 1.0 8 d . . .
O2 O 0.2738(3) 0.8017(6) 0.3866(3) 0.0326(11) Uani 1.0 8 d . . .
O3 O 0.2743(3) 1.1019(6) 0.3951(3) 0.0335(11) Uani 1.0 8 d . . .
O4 O 0.3547(3) 0.8064(6) 0.2961(4) 0.0306(10) Uani 1.0 8 d . . .
O5 O 0.3611(3) 1.1096(6) 0.3153(4) 0.0334(10) Uani 1.0 8 d . . .
N1 N 0.3583(3) 0.4781(6) 0.4544(4) 0.0222(10) Uani 1.0 8 d . . .
C1 C 0.4301(3) 0.5498(8) 0.5027(5) 0.0264(13) Uani 1.0 8 d . . .
C2 C 0.4876(3) 0.5607(8) 0.6206(4) 0.0249(13) Uani 1.0 8 d . . .
C3 C 0.4696(4) 0.5069(8) 0.6879(4) 0.0227(12) Uani 1.0 8 d . . .
C4 C 0.3933(4) 0.4456(8) 0.6334(4) 0.0240(12) Uani 1.0 8 d . . .
C5 C 0.3376(4) 0.4322(8) 0.5164(5) 0.0255(13) Uani 1.0 8 d . . .
C6 C 0.2919(4) 0.9485(8) 0.4396(5) 0.0241(12) Uani 1.0 8 d . . .
C7 C 0.3401(4) 0.9346(10) 0.5659(5) 0.0369(16) Uani 1.0 8 d . . .
C8 C 0.3893(4) 0.9581(9) 0.3218(5) 0.0256(13) Uani 1.0 8 d . . .
C9 C 0.4725(4) 0.9505(10) 0.3634(6) 0.0443(17) Uani 1.0 8 d . . .
H1 H 0.4413 0.5926 0.4566 0.0317 Uiso 1.0 8 calc R . .
H2 H 0.5392 0.6047 0.6552 0.0299 Uiso 1.0 8 calc R . .
H4 H 0.3790 0.4123 0.6771 0.0288 Uiso 1.0 8 calc R . .
H5 H 0.2854 0.3912 0.4800 0.0306 Uiso 1.0 8 calc R . .
H7A H 0.3863 0.8567 0.5987 0.0443 Uiso 1.0 8 calc R . .
H7B H 0.3073 0.8820 0.5813 0.0443 Uiso 1.0 8 calc R . .
H7C H 0.3579 1.0560 0.5998 0.0443 Uiso 1.0 8 calc R . .
H9A H 0.4898 1.0732 0.3636 0.0531 Uiso 1.0 8 calc R . .
H9B H 0.4734 0.8722 0.3132 0.0531 Uiso 1.0 8 calc R . .
H9C H 0.5085 0.9011 0.4406 0.0531 Uiso 1.0 8 calc R . .

loop_
_atom_site_aniso_label
_atom_site_aniso_U_11
_atom_site_aniso_U_22
_atom_site_aniso_U_33
_atom_site_aniso_U_12
_atom_site_aniso_U_13
_atom_site_aniso_U_23
Mg1 0.0235(9) 0.0167(10) 0.0234(9) 0.0002(8) 0.0127(8) 0.0002(7)
O1 0.0271(19) 0.018(2) 0.0130(16) 0.0017(16) 0.0072(15) 0.0010(14)
O2 0.044(3) 0.023(3) 0.032(2) 0.005(2) 0.0247(19) 0.0021(17)
O3 0.049(3) 0.017(3) 0.032(2) -0.0007(19) 0.026(2) 0.0015(17)
O4 0.025(2) 0.024(3) 0.038(2) 0.0008(18) 0.0187(18) 0.0030(18)
O5 0.027(2) 0.028(3) 0.036(3) 0.0022(19) 0.0161(18) -0.0034(17)
N1 0.026(3) 0.015(3) 0.022(2) 0.0021(19) 0.0146(19) -0.0003(17)
C1 0.022(3) 0.022(3) 0.031(3) 0.000(3) 0.016(3) 0.002(3)
C2 0.021(3) 0.023(4) 0.021(3) 0.003(3) 0.009(3) 0.005(3)
C3 0.027(3) 0.021(3) 0.021(3) 0.001(3) 0.016(3) 0.003(2)
C4 0.031(3) 0.023(3) 0.017(3) 0.005(3) 0.015(3) 0.002(2)
C5 0.025(3) 0.025(4) 0.026(3) -0.001(3) 0.016(3) 0.001(3)
C6 0.028(3) 0.021(3) 0.023(3) 0.000(3) 0.017(3) -0.004(3)
C7 0.042(4) 0.038(4) 0.025(3) 0.005(3) 0.019(3) 0.001(3)
C8 0.026(3) 0.025(4) 0.024(3) 0.001(3) 0.015(3) 0.000(3)
C9 0.044(4) 0.037(4) 0.061(5) -0.000(4) 0.038(4) 0.001(4)

loop_
_atom_type_symbol
_atom_type_description
_atom_type_scat_dispersion_real
_atom_type_scat_dispersion_imag
_atom_type_scat_source
C C 0.0033 0.0016
;
International Tables for Crystallography
(1992, Vol. C, Tables 4.2.6.8 and 6.1.1.4)
;
H H 0.0000 0.0000
;
International Tables for Crystallography
(1992, Vol. C, Table 6.1.1.4)
;
O O 0.0106 0.0060
;
International Tables for Crystallography
(1992, Vol. C, Tables 4.2.6.8 and 6.1.1.4)
;
N N 0.0061 0.0033
;
International Tables for Crystallography
(1992, Vol. C, Tables 4.2.6.8 and 6.1.1.4)
;
Mg Mg 0.0486 0.0363
;
International Tables for Crystallography
(1992, Vol. C, Tables 4.2.6.8 and 6.1.1.4)
;

loop_
_geom_angle_atom_site_label_1
_geom_angle_atom_site_label_2
_geom_angle_atom_site_label_3
_geom_angle
_geom_angle_publ_flag
_geom_angle_site_symmetry_1
_geom_angle_site_symmetry_2
_geom_angle_site_symmetry_3
O1 Mg1 O1 175.29(16) yes . . 6_555
O1 Mg1 O2 84.17(18) yes . . .
O1 Mg1 O3 92.70(19) yes . . 6_545
O1 Mg1 O4 90.19(18) yes . . .
O1 Mg1 O5 90.84(19) yes . . 6_545
O1 Mg1 O2 91.47(19) yes 6_555 . .
O1 Mg1 O3 91.62(18) yes 6_555 . 6_545
O1 Mg1 O4 88.08(18) yes 6_555 . .
O1 Mg1 O5 91.03(18) yes 6_555 . 6_545
O2 Mg1 O3 176.65(19) yes . . 6_545
O2 Mg1 O4 90.5(3) yes . . .
O2 Mg1 O5 91.5(3) yes . . 6_545
O3 Mg1 O4 88.3(3) yes 6_545 . .
O3 Mg1 O5 89.7(3) yes 6_545 . 6_545
O4 Mg1 O5 177.8(3) yes . . 6_545
Mg1 O1 Mg1 117.16(13) yes . . 6_545
Mg1 O1 N1 117.9(3) yes . . .
Mg1 O1 N1 122.5(3) yes 6_545 . .
Mg1 O2 C6 139.3(5) yes . . .
Mg1 O3 C6 135.0(6) yes 6_555 . .
Mg1 O4 C8 137.6(5) yes . . .
Mg1 O5 C8 136.4(5) yes 6_555 . .
O1 N1 C1 117.8(7) yes . . .
O1 N1 C5 120.2(5) yes . . .
C1 N1 C5 121.9(5) yes . . .
N1 C1 C2 119.5(8) yes . . .
C1 C2 C3 120.1(6) yes . . .
C2 C3 C3 121.0(6) yes . . 2_656
C2 C3 C4 117.8(5) yes . . .
C3 C3 C4 121.1(7) yes 2_656 . .
C3 C4 C5 121.2(8) yes . . .
N1 C5 C4 119.3(6) yes . . .
O2 C6 O3 124.4(6) yes . . .
O2 C6 C7 116.6(5) yes . . .
O3 C6 C7 119.0(6) yes . . .
O4 C8 O5 126.3(7) yes . . .
O4 C8 C9 115.2(6) yes . . .
O5 C8 C9 118.5(6) yes . . .
N1 C1 H1 120.248 no . . .
C2 C1 H1 120.250 no . . .
C1 C2 H2 119.966 no . . .
C3 C2 H2 119.962 no . . .
C3 C4 H4 119.411 no . . .
C5 C4 H4 119.406 no . . .
N1 C5 H5 120.351 no . . .
C4 C5 H5 120.360 no . . .
C6 C7 H7A 109.472 no . . .
C6 C7 H7B 109.472 no . . .
C6 C7 H7C 109.471 no . . .
H7A C7 H7B 109.471 no . . .
H7A C7 H7C 109.469 no . . .
H7B C7 H7C 109.473 no . . .
C8 C9 H9A 109.470 no . . .
C8 C9 H9B 109.475 no . . .
C8 C9 H9C 109.470 no . . .
H9A C9 H9B 109.475 no . . .
H9A C9 H9C 109.467 no . . .
H9B C9 H9C 109.471 no . . .

loop_
_geom_bond_atom_site_label_1
_geom_bond_atom_site_label_2
_geom_bond_distance
_geom_bond_publ_flag
_geom_bond_site_symmetry_1
_geom_bond_site_symmetry_2
Mg1 O1 2.161(4) yes . .
Mg1 O1 2.154(4) yes . 6_555
Mg1 O2 2.017(6) yes . .
Mg1 O3 2.029(6) yes . 6_545
Mg1 O4 2.085(6) yes . .
Mg1 O5 2.070(6) yes . 6_545
O1 N1 1.336(5) yes . .
O2 C6 1.255(7) yes . .
O3 C6 1.246(7) yes . .
O4 C8 1.264(8) yes . .
O5 C8 1.250(8) yes . .
N1 C1 1.352(8) yes . .
N1 C5 1.351(11) yes . .
C1 C2 1.395(7) yes . .
C2 C3 1.399(12) yes . .
C3 C3 1.468(7) yes . 2_656
C3 C4 1.386(9) yes . .
C4 C5 1.384(7) yes . .
C6 C7 1.506(9) yes . .
C8 C9 1.510(12) yes . .
C1 H1 0.950 no . .
C2 H2 0.950 no . .
C4 H4 0.950 no . .
C5 H5 0.950 no . .
C7 H7A 0.980 no . .
C7 H7B 0.980 no . .
C7 H7C 0.980 no . .
C9 H9A 0.980 no . .
C9 H9B 0.980 no . .
C9 H9C 0.980 no . .

loop_
_geom_contact_atom_site_label_1
_geom_contact_atom_site_label_2
_geom_contact_distance
_geom_contact_publ_flag
_geom_contact_site_symmetry_1
_geom_contact_site_symmetry_2
O2 N1 2.780(7) no . .
N1 C3 2.763(6) no . .
C1 C4 2.745(12) no . .
C2 C5 2.756(9) no . .
O1 H1 2.4805 no . .
O1 H5 2.5263 no . .
O2 H7A 2.5584 no . .
O2 H7B 2.6661 no . .
O2 H7B 2.5464 no . 7_566
O3 H5 2.4307 no . 1_565
O3 H7C 2.4457 no . .
O4 H1 2.4794 no . .
O4 H4 2.7558 no . 4_564
O4 H9B 2.5193 no . .
O4 H9C 2.6851 no . .
O5 H9A 2.4501 no . .
C1 H1 2.7016 no . 3_666
C2 H1 2.7666 no . 3_666
C2 H4 2.7789 no . 2_656
C2 H9A 2.7213 no . 3_676
C3 H2 2.6664 no . 2_656
C3 H4 2.6476 no . 2_656
C7 H5 2.7059 no . 7_566
H1 H1 2.4278 no . 3_666
H1 H2 2.3485 no . .
H1 H2 2.5069 no . 3_666
H2 H4 2.4350 no . 2_656
H2 H9A 2.4226 no . 3_676
H4 H5 2.3308 no . .
H4 H7C 2.7930 no . 1_545
H4 H9B 2.7339 no . 4_565
H5 H7B 2.3191 no . 7_566
H5 H7C 2.5831 no . 7_566
H7A H9A 2.4673 no . 3_676
H7C H9B 2.6037 no . 4_575
H9C H9C 2.5617 no . 3_676

loop_
_geom_torsion_atom_site_label_1
_geom_torsion_atom_site_label_2
_geom_torsion_atom_site_label_3
_geom_torsion_atom_site_label_4
_geom_torsion
_geom_torsion_publ_flag
_geom_torsion_site_symmetry_1
_geom_torsion_site_symmetry_2
_geom_torsion_site_symmetry_3
_geom_torsion_site_symmetry_4
O(1) Mg(1) O(2) C(6) 146.6(6) no . . . .
O(2) Mg(1) O(1) Mg(1) 139.4(3) no . . . 6_545
O(2) Mg(1) O(1) N(1) -23.4(4) no . . . .
O(1) Mg(1) O(3) C(6) 36.4(5) no . . 6_545 6_545
O(3) Mg(1) O(1) Mg(1) -41.9(3) no 6_545 . . 6_545
O(3) Mg(1) O(1) N(1) 155.4(4) no 6_545 . . .
O(1) Mg(1) O(4) C(8) -144.1(5) no . . . .
O(4) Mg(1) O(1) Mg(1) -130.2(3) no . . . 6_545
O(4) Mg(1) O(1) N(1) 67.1(4) no . . . .
O(1) Mg(1) O(5) C(8) -18.1(6) no . . 6_545 6_545
O(5) Mg(1) O(1) Mg(1) 47.9(3) no 6_545 . . 6_545
O(5) Mg(1) O(1) N(1) -114.8(4) no 6_545 . . .
O(1) Mg(1) O(2) C(6) -31.7(6) no 6_555 . . .
O(2) Mg(1) O(1) Mg(1) 39.6(3) no . . 6_555 6_555
O(2) Mg(1) O(1) N(1) -158.5(4) no . . 6_555 6_555
O(1) Mg(1) O(3) C(6) -145.5(5) no 6_555 . 6_545 6_545
O(3) Mg(1) O(1) Mg(1) -139.1(3) no 6_545 . 6_555 6_555
O(3) Mg(1) O(1) N(1) 22.8(4) no 6_545 . 6_555 6_555
O(1) Mg(1) O(4) C(8) 31.5(5) no 6_555 . . .
O(4) Mg(1) O(1) Mg(1) -50.8(3) no . . 6_555 6_555
O(4) Mg(1) O(1) N(1) 111.1(4) no . . 6_555 6_555
O(1) Mg(1) O(5) C(8) 166.2(5) no 6_555 . 6_545 6_545
O(5) Mg(1) O(1) Mg(1) 131.2(3) no 6_545 . 6_555 6_555
O(5) Mg(1) O(1) N(1) -67.0(4) no 6_545 . 6_555 6_555
O(2) Mg(1) O(4) C(8) -60.0(5) no . . . .
O(4) Mg(1) O(2) C(6) 56.4(6) no . . . .
O(2) Mg(1) O(5) C(8) -102.3(6) no . . 6_545 6_545
O(5) Mg(1) O(2) C(6) -122.8(5) no 6_545 . . .
O(3) Mg(1) O(4) C(8) 123.2(5) no 6_545 . . .
O(4) Mg(1) O(3) C(6) 126.5(5) no . . 6_545 6_545
O(3) Mg(1) O(5) C(8) 74.6(6) no 6_545 . 6_545 6_545
O(5) Mg(1) O(3) C(6) -54.5(5) no 6_545 . 6_545 6_545
Mg(1) O(1) N(1) C(1) -75.1(6) no . . . .
Mg(1) O(1) N(1) C(5) 101.1(5) no . . . .
Mg(1) O(1) N(1) C(1) 123.1(4) no 6_545 . . .
Mg(1) O(1) N(1) C(5) -60.6(6) no 6_545 . . .
Mg(1) O(2) C(6) O(3) 24.6(12) no . . . .
Mg(1) O(2) C(6) C(7) -153.7(5) no . . . .
Mg(1) O(3) C(6) O(2) -27.2(11) no 6_555 . . .
Mg(1) O(3) C(6) C(7) 151.0(5) no 6_555 . . .
Mg(1) O(4) C(8) O(5) -4.2(11) no . . . .
Mg(1) O(4) C(8) C(9) 176.0(4) no . . . .
Mg(1) O(5) C(8) O(4) -4.9(11) no 6_555 . . .
Mg(1) O(5) C(8) C(9) 174.8(4) no 6_555 . . .
O(1) N(1) C(1) C(2) -177.3(5) no . . . .
O(1) N(1) C(1) H(1) 2.7 no . . . .
O(1) N(1) C(5) C(4) 178.8(5) no . . . .
O(1) N(1) C(5) H(5) -1.2 no . . . .
C(1) N(1) C(5) C(4) -5.1(8) no . . . .
C(1) N(1) C(5) H(5) 174.9 no . . . .
C(5) N(1) C(1) C(2) 6.5(9) no . . . .
C(5) N(1) C(1) H(1) -173.5 no . . . .
N(1) C(1) C(2) C(3) -3.5(9) no . . . .
N(1) C(1) C(2) H(2) 176.5 no . . . .
H(1) C(1) C(2) C(3) 176.5 no . . . .
H(1) C(1) C(2) H(2) -3.5 no . . . .
C(1) C(2) C(3) C(3) 176.3(5) no . . . 2_656
C(1) C(2) C(3) C(4) -0.7(9) no . . . .
H(2) C(2) C(3) C(3) -3.7 no . . . 2_656
H(2) C(2) C(3) C(4) 179.3 no . . . .
C(2) C(3) C(3) C(2) 141.4(6) no . . 2_656 2_656
C(2) C(3) C(3) C(4) -41.6(8) no . . 2_656 2_656
C(2) C(3) C(4) C(5) 2.1(9) no . . . .
C(2) C(3) C(4) H(4) -177.8 no . . . .
C(3) C(3) C(4) C(5) -174.9(5) no 2_656 . . .
C(3) C(3) C(4) H(4) 5.1 no 2_656 . . .
C(4) C(3) C(3) C(2) -41.6(8) no . . 2_656 2_656
C(4) C(3) C(3) C(4) 135.4(7) no . . 2_656 2_656
C(3) C(4) C(5) N(1) 0.7(9) no . . . .
C(3) C(4) C(5) H(5) -179.4 no . . . .
H(4) C(4) C(5) N(1) -179.3 no . . . .
H(4) C(4) C(5) H(5) 0.6 no . . . .
O(2) C(6) C(7) H(7A) 51.0 no . . . .
O(2) C(6) C(7) H(7B) -69.0 no . . . .
O(2) C(6) C(7) H(7C) 171.0 no . . . .
O(3) C(6) C(7) H(7A) -127.4 no . . . .
O(3) C(6) C(7) H(7B) 112.6 no . . . .
O(3) C(6) C(7) H(7C) -7.4 no . . . .
O(4) C(8) C(9) H(9A) 166.4 no . . . .
O(4) C(8) C(9) H(9B) 46.4 no . . . .
O(4) C(8) C(9) H(9C) -73.6 no . . . .
O(5) C(8) C(9) H(9A) -13.4 no . . . .
O(5) C(8) C(9) H(9B) -133.4 no . . . .
O(5) C(8) C(9) H(9C) 106.6 no . . . .
